data_7043590
loop_
_publ_author_name
'Martin, Lee'
'Morritt, Alexander L.'
'Lopez, Jordan R.'
'Nakazawa, Yasuhiro'
'Akutsu, Hiroki'
'Imajo, Shusaku'
'Ihara, Yoshihiko'
'Zhang, Bin'
'Zhang, Yan'
'Guo, Yanjun'

_publ_section_title
;
 Molecular conductors from bis(ethylenedithio)tetrathiafulvalene with
 tris(oxalato)rhodate
;
_journal_name_full 'Dalton Trans.'
_journal_paper_doi 10.1039/C7DT00881C
_journal_year 2017
_chemical_formula_moiety 'C53 H41 N2 O12 Rh1 S32'
_chemical_formula_sum 'C53 H41 N2 O12 Rh S32'
_chemical_formula_weight 2026.93
_space_group_IT_number 60
_symmetry_cell_setting orthorhombic
_symmetry_space_group_name_Hall '-P 2n 2ab'
_symmetry_space_group_name_H-M 'P b c n'
_atom_sites_solution_hydrogens difmap
_atom_sites_solution_primary other
_audit_update_record
;
2017-03-09 deposited with the CCDC.
2017-07-03 downloaded from the CCDC.
;
_cell_angle_alpha 90
_cell_angle_beta 90
_cell_angle_gamma 90
_cell_formula_units_Z 4
_cell_length_a 10.43833(16)
_cell_length_b 19.6739(3)
_cell_length_c 35.9215(6)
_cell_measurement_reflns_used 19469
_cell_measurement_temperature 292
_cell_measurement_theta_max 28
_cell_measurement_theta_min 3
_cell_volume 7376.9(2)
_computing_cell_refinement 'CrysAlisPro, (Agilent, 2011)'
_computing_data_collection 'Gemini, (Oxford Diffraction, 2006)'
_computing_data_reduction 'CrysAlisPro, (Agilent, 2011)'
_computing_molecular_graphics 'CAMERON (Watkin et al., 1996)'
_computing_publication_material 'CRYSTALS (Betteridge et al., 2003)'
_computing_structure_refinement 'CRYSTALS (Betteridge et al., 2003)'
_computing_structure_solution 'Superflip (Palatinus & Chapuis, 2007)'
_diffrn_ambient_temperature 292
_diffrn_measured_fraction_theta_full 0.979
_diffrn_measured_fraction_theta_max 0.919
_diffrn_measurement_device Area
_diffrn_measurement_device_type 'Oxford Diffraction Gemini'
_diffrn_measurement_method \w/2\q
_diffrn_radiation_monochromator graphite
_diffrn_radiation_type 'Mo K\a'
_diffrn_radiation_wavelength 0.71073
_diffrn_reflns_av_R_equivalents 0.028
_diffrn_reflns_limit_h_max 13
_diffrn_reflns_limit_h_min -13
_diffrn_reflns_limit_k_max 26
_diffrn_reflns_limit_k_min -24
_diffrn_reflns_limit_l_max 44
_diffrn_reflns_limit_l_min -47
_diffrn_reflns_number 60469
_diffrn_reflns_theta_full 25.120
_diffrn_reflns_theta_max 28.225
_diffrn_reflns_theta_min 2.901
_diffrn_standards_number 0
_exptl_absorpt_coefficient_mu 1.197
_exptl_absorpt_correction_T_max 0.86
_exptl_absorpt_correction_T_min 0.81
_exptl_absorpt_correction_type analytical
_exptl_absorpt_process_details
;
 Analytical Absorption (De Meulenaer & Tompa, 1965) 
;
_exptl_crystal_colour black
_exptl_crystal_density_diffrn 1.825
_exptl_crystal_density_method 'not measured'
_exptl_crystal_description diamond
_exptl_crystal_F_000 4104
_exptl_crystal_size_max 0.424
_exptl_crystal_size_mid 0.173
_exptl_crystal_size_min 0.128
_refine_diff_density_max 0.75
_refine_diff_density_min -0.74
_refine_ls_extinction_method None
_refine_ls_goodness_of_fit_ref 1.0478
_refine_ls_hydrogen_treatment mixed
_refine_ls_matrix_type full
_refine_ls_number_parameters 472
_refine_ls_number_reflns 6481
_refine_ls_number_restraints 20
_refine_ls_R_factor_all 0.0596
_refine_ls_R_factor_gt 0.0580
_refine_ls_shift/su_max 0.0021881
_refine_ls_shift/su_mean 0.0002867
_refine_ls_structure_factor_coef Fsqd
_refine_ls_weighting_details
;
 Method= Modified Sheldrick 
 w=1/[\s^2^(F^2^) + ( 0.03P)^2^ +48.89P] 
 ,where P=(max(Fo^2^,0) + 2Fc^2^)/3 
;
_refine_ls_weighting_scheme calc
_refine_ls_wR_factor_all 0.1280
_refine_ls_wR_factor_gt 0.1272
_refine_ls_wR_factor_ref 0.1280
_reflns_limit_h_max 13
_reflns_limit_h_min 0
_reflns_limit_k_max 26
_reflns_limit_k_min 0
_reflns_limit_l_max 47
_reflns_limit_l_min 0
_reflns_number_gt 6297
_reflns_number_total 8368
_reflns_threshold_expression I>2.0\s(I)
_oxford_diffrn_Wilson_B_factor 0.00
_oxford_diffrn_Wilson_scale 0.00
_oxford_refine_ls_r_factor_ref 0.0596
_oxford_refine_ls_scale 0.924(3)
_oxford_reflns_number_all 6481
_oxford_reflns_threshold_expression_ref I>-3.0\s(I)
_cod_data_source_file c7dt00881c2.cif
_cod_data_source_block 1
_cod_depositor_comments
;
The following automatic conversions were performed:

'_atom_sites_solution_primary' value 'Other' changed to 'other'
according to
/home/data/users/saulius/crontab/automatic-downloads/rss-feeds/RSC/lib/dictionaries/cif_core.dic
dictionary named 'cif_core.dic' version 2.4.2 from 2011-04-26.

Automatic conversion script
Id: cif_fix_values 4973 2017-02-22 13:04:09Z antanas 
;
_cod_original_cell_volume 7376.92(13)
_cod_original_sg_symbol_H-M 'P b c n '
_cod_original_formula_sum 'C53 H41 N2 O12 Rh1 S32'
_cod_database_code 7043590

loop_
_space_group_symop_id
_space_group_symop_operation_xyz
1 x,y,z
2 -x,-y,-z
3 x,-y,z+1/2
4 -x,y,-z+1/2
5 -x+1/2,-y+1/2,z+1/2
6 x+1/2,y+1/2,-z+1/2
7 x+1/2,-y+1/2,-z
8 -x+1/2,y+1/2,z

loop_
_atom_site_label
_atom_site_type_symbol
_atom_site_fract_x
_atom_site_fract_y
_atom_site_fract_z
_atom_site_U_iso_or_equiv
_atom_site_occupancy
_atom_site_adp_type
_atom_site_refinement_flags_posn
_atom_site_refinement_flags_adp
Rh1 Rh 0.5000 0.70043(3) 0.7500 0.0320 1.0000 Uani S T
O5 O 0.5775(4) 0.77638(18) 0.78056(9) 0.0377 1.0000 Uani . .
C23 C 0.6832(5) 0.7961(3) 0.76621(15) 0.0391 1.0000 Uani . .
O6 O 0.7427(5) 0.8457(2) 0.77693(13) 0.0676 1.0000 Uani . .
C22 C 0.7388(5) 0.7530(3) 0.73399(14) 0.0378 1.0000 Uani . .
O3 O 0.6691(4) 0.70416(19) 0.72249(10) 0.0400 1.0000 Uani . .
O4 O 0.8445(4) 0.7661(2) 0.72177(13) 0.0615 1.0000 Uani . .
O2 O 0.4313(4) 0.62379(18) 0.71846(10) 0.0416 1.0000 Uani . .
C21 C 0.4609(6) 0.5652(3) 0.73124(15) 0.0422 1.0000 Uani . .
O1 O 0.4333(6) 0.5118(2) 0.71642(14) 0.0761 1.0000 Uani . .
S12 S 0.02747(14) 0.57382(7) 0.55868(4) 0.0373 1.0000 Uani . .
C14 C 0.0895(5) 0.5170(3) 0.59141(14) 0.0348 1.0000 Uani . .
S10 S 0.03506(15) 0.52205(8) 0.63735(4) 0.0457 1.0000 Uani . .
C12 C 0.1841(8) 0.5020(4) 0.6597(2) 0.0727 1.0000 Uani . .
C11 C 0.2313(9) 0.4322(5) 0.6515(2) 0.0923 1.0000 Uani . .
S9 S 0.26559(17) 0.41292(8) 0.60386(5) 0.0598 1.0000 Uani . .
C13 C 0.1822(5) 0.4746(3) 0.57932(15) 0.0377 1.0000 Uani . .
S11 S 0.22672(14) 0.48124(7) 0.53289(4) 0.0418 1.0000 Uani . .
C15 C 0.1209(5) 0.5461(3) 0.52244(14) 0.0354 1.0000 Uani . .
C16 C 0.1169(5) 0.5746(3) 0.48707(14) 0.0334 1.0000 Uani . .
S13 S 0.21621(13) 0.54525(7) 0.45240(4) 0.0389 1.0000 Uani . .
C17 C 0.1657(5) 0.6025(3) 0.41879(14) 0.0363 1.0000 Uani . .
S15 S 0.24547(16) 0.59710(8) 0.37635(4) 0.0504 1.0000 Uani . .
C19 C 0.1498(7) 0.6504(4) 0.34715(19) 0.0657 1.0000 Uani . .
C20 C 0.1090(8) 0.7146(4) 0.3636(2) 0.0696 1.0000 Uani . .
S16 S -0.00269(17) 0.70912(9) 0.40230(5) 0.0577 1.0000 Uani . .
C18 C 0.0719(5) 0.6462(3) 0.42890(16) 0.0411 1.0000 Uani . .
S14 S 0.01734(14) 0.64038(7) 0.47476(4) 0.0422 1.0000 Uani . .
S7 S 0.75325(15) 0.82151(8) 0.38225(4) 0.0474 1.0000 Uani . .
C7 C 0.6620(5) 0.7667(3) 0.41030(15) 0.0377 1.0000 Uani . .
S5 S 0.71094(15) 0.76538(8) 0.45694(4) 0.0462 1.0000 Uani . .
C6 C 0.6010(5) 0.7025(3) 0.46991(15) 0.0404 1.0000 Uani . .
S6 S 0.48307(14) 0.68444(8) 0.43680(4) 0.0445 1.0000 Uani . .
C8 C 0.5606(5) 0.7293(3) 0.40056(14) 0.0354 1.0000 Uani . .
S8 S 0.48943(16) 0.71893(8) 0.35687(4) 0.0498 1.0000 Uani . .
C10 C 0.5635(8) 0.7877(4) 0.33227(18) 0.0663 1.0000 Uani . .
C9 C 0.7033(8) 0.7947(4) 0.33717(18) 0.0703 1.0000 Uani . .
C5 C 0.6061(5) 0.6737(3) 0.50390(15) 0.0398 1.0000 Uani . .
S4 S 0.49288(14) 0.61435(9) 0.52009(4) 0.0483 1.0000 Uani . .
C4 C 0.5802(5) 0.5938(3) 0.56045(14) 0.0376 1.0000 Uani . .
S2 S 0.51905(16) 0.53186(9) 0.58984(5) 0.0563 1.0000 Uani . .
C2 C 0.5462(8) 0.5781(5) 0.63339(19) 0.0814 1.0000 Uani . .
C1 C 0.6793(8) 0.5921(4) 0.64323(18) 0.0688 1.0000 Uani . .
S1 S 0.77956(16) 0.62639(10) 0.60757(4) 0.0585 1.0000 Uani . .
C3 C 0.6834(5) 0.6314(3) 0.56818(14) 0.0364 1.0000 Uani . .
S3 S 0.72324(15) 0.69676(8) 0.53672(4) 0.0458 1.0000 Uani . .
N2 N 0.0000 0.8807(4) 0.7500 0.0540 1.0000 Uani DS T
C27 C 0.8979(10) 0.5717(5) 0.7363(2) 0.0871 1.0000 Uani . .
C25 C 0.8968(7) 0.5020(4) 0.73592(18) 0.0638 1.0000 Uani . .
C26 C 1.000000(7) 0.4663(5) 0.750000(7) 0.0608 1.0000 Uani S T
C28 C 1.000000(6) 0.6041(7) 0.750000(6) 0.1094 1.0000 Uani S T
H12a H 0.1713 0.5062 0.6864 0.0870 1.0000 Uiso R .
H12b H 0.2489 0.5340 0.6512 0.0872 1.0000 Uiso R .
H11a H 0.3098 0.4261 0.6652 0.1109 1.0000 Uiso R .
H11b H 0.1676 0.4001 0.6601 0.1111 1.0000 Uiso R .
H19a H 0.1997 0.6598 0.3249 0.0790 1.0000 Uiso R .
H19b H 0.0728 0.6252 0.3407 0.0790 1.0000 Uiso R .
H20a H 0.1854 0.7383 0.3720 0.0820 1.0000 Uiso R .
H20b H 0.0656 0.7411 0.3448 0.0819 1.0000 Uiso R .
H10a H 0.5480 0.7793 0.3061 0.0792 1.0000 Uiso R .
H10b H 0.5230 0.8301 0.3398 0.0791 1.0000 Uiso R .
H9a H 0.7417 0.7508 0.3324 0.0853 1.0000 Uiso R .
H9b H 0.7344 0.8277 0.3197 0.0849 1.0000 Uiso R .
H2c H 0.007(6) 0.9069(8) 0.7298(4) 0.0772 1.0000 Uiso D .
H2d H -0.0691(14) 0.8544(8) 0.7479(16) 0.0770 1.0000 Uiso D .
H2a H 0.5104 0.5503 0.6528 0.0980 1.0000 Uiso R .
H2b H 0.5011 0.6213 0.6318 0.0979 1.0000 Uiso R .
H1a H 0.7170 0.5484 0.6503 0.0820 1.0000 Uiso R .
H1b H 0.6807 0.6230 0.6642 0.0821 1.0000 Uiso R .
C24 C 0.7973(12) 0.4761(6) 0.7201(3) 0.0443 0.5000 Uani . .
N1 N 0.7097(12) 0.4533(7) 0.7055(3) 0.0664 0.5000 Uani . .
H27 H 0.8267 0.5962 0.7268 0.1064 1.0000 Uiso R .
H28 H 1.0000 0.6524 0.7500 0.1239 1.0000 Uiso RS .
H26 H 1.0000 0.4180 0.7500 0.0749 1.0000 Uiso RS .

loop_
_atom_site_aniso_label
_atom_site_aniso_U_11
_atom_site_aniso_U_22
_atom_site_aniso_U_33
_atom_site_aniso_U_23
_atom_site_aniso_U_13
_atom_site_aniso_U_12
Rh1 0.0333(3) 0.0342(3) 0.0286(3) 0.0000 0.0009(2) 0.0000
O5 0.043(2) 0.041(2) 0.0291(18) -0.0056(15) 0.0048(16) -0.0014(17)
C23 0.044(3) 0.038(3) 0.035(3) 0.004(2) -0.003(2) -0.004(3)
O6 0.076(3) 0.065(3) 0.062(3) -0.027(2) 0.014(3) -0.029(3)
C22 0.034(3) 0.045(3) 0.034(3) -0.001(2) -0.002(2) 0.000(2)
O3 0.042(2) 0.043(2) 0.0355(19) -0.0102(17) 0.0074(17) 0.0015(18)
O4 0.044(2) 0.073(3) 0.068(3) -0.014(2) 0.018(2) -0.014(2)
O2 0.047(2) 0.038(2) 0.040(2) -0.0012(17) -0.0100(17) -0.0038(17)
C21 0.047(3) 0.038(3) 0.042(3) 0.003(2) -0.006(3) -0.005(3)
O1 0.123(4) 0.036(2) 0.070(3) -0.002(2) -0.039(3) -0.011(3)
S12 0.0460(8) 0.0341(7) 0.0319(7) -0.0024(5) 0.0030(6) 0.0059(6)
C14 0.040(3) 0.032(3) 0.032(3) 0.001(2) -0.001(2) -0.008(2)
S10 0.0499(8) 0.0544(9) 0.0328(7) 0.0038(6) 0.0045(6) -0.0043(7)
C12 0.076(5) 0.091(6) 0.051(4) 0.005(4) -0.019(4) 0.016(4)
C11 0.094(6) 0.119(7) 0.064(5) 0.050(5) 0.004(5) 0.036(6)
S9 0.0592(10) 0.0496(9) 0.0705(11) 0.0230(8) 0.0060(9) 0.0138(8)
C13 0.036(3) 0.033(3) 0.044(3) 0.007(2) 0.003(2) -0.007(2)
S11 0.0403(7) 0.0438(8) 0.0412(7) 0.0046(6) 0.0077(6) 0.0077(6)
C15 0.037(3) 0.032(3) 0.036(3) -0.004(2) 0.005(2) -0.004(2)
C16 0.035(3) 0.031(3) 0.034(3) -0.004(2) -0.001(2) -0.004(2)
S13 0.0421(7) 0.0423(7) 0.0322(7) 0.0061(6) 0.0035(6) 0.0045(6)
C17 0.036(3) 0.038(3) 0.035(3) 0.003(2) -0.004(2) -0.005(2)
S15 0.0537(9) 0.0597(9) 0.0378(7) 0.0122(7) 0.0048(7) 0.0009(8)
C19 0.070(5) 0.077(5) 0.050(4) 0.019(4) -0.002(3) 0.007(4)
C20 0.089(6) 0.059(4) 0.060(4) 0.021(4) -0.013(4) -0.003(4)
S16 0.0564(10) 0.0519(9) 0.0647(10) 0.0194(8) -0.0083(8) 0.0080(8)
C18 0.043(3) 0.035(3) 0.046(3) 0.003(2) -0.009(3) -0.006(2)
S14 0.0485(8) 0.0373(7) 0.0409(7) -0.0019(6) -0.0010(6) 0.0071(6)
S7 0.0444(8) 0.0466(8) 0.0511(8) 0.0171(7) -0.0010(7) -0.0042(7)
C7 0.039(3) 0.036(3) 0.038(3) 0.007(2) 0.004(2) 0.010(2)
S5 0.0511(9) 0.0479(8) 0.0397(8) 0.0038(6) -0.0024(6) -0.0091(7)
C6 0.042(3) 0.040(3) 0.039(3) -0.002(2) 0.003(2) 0.003(2)
S6 0.0391(8) 0.0578(9) 0.0366(7) 0.0052(6) 0.0031(6) -0.0071(7)
C8 0.035(3) 0.038(3) 0.033(3) 0.006(2) 0.007(2) 0.006(2)
S8 0.0535(9) 0.0572(9) 0.0387(8) 0.0052(7) -0.0028(7) -0.0109(7)
C10 0.092(5) 0.067(4) 0.040(3) 0.012(3) -0.015(4) -0.024(4)
C9 0.092(6) 0.071(5) 0.048(4) -0.011(3) 0.027(4) -0.031(4)
C5 0.035(3) 0.044(3) 0.041(3) -0.002(2) 0.000(2) 0.003(2)
S4 0.0412(8) 0.0636(10) 0.0402(8) 0.0124(7) -0.0068(6) -0.0121(7)
C4 0.038(3) 0.042(3) 0.033(3) 0.002(2) 0.000(2) 0.004(2)
S2 0.0521(9) 0.0647(10) 0.0520(9) 0.0188(8) 0.0024(7) -0.0086(8)
C2 0.068(5) 0.139(8) 0.037(4) 0.007(4) 0.016(3) 0.015(5)
C1 0.095(6) 0.074(5) 0.037(3) -0.003(3) 0.004(4) -0.004(4)
S1 0.0473(9) 0.0903(13) 0.0379(8) -0.0017(8) -0.0080(7) 0.0125(9)
C3 0.036(3) 0.042(3) 0.031(3) 0.000(2) 0.003(2) 0.006(2)
S3 0.0475(8) 0.0483(8) 0.0417(8) 0.0015(6) -0.0033(6) -0.0083(7)
N2 0.039(4) 0.052(4) 0.071(5) 0.0000 0.002(4) 0.0000
C27 0.116(8) 0.081(6) 0.064(5) 0.022(5) 0.025(5) 0.045(6)
C25 0.066(5) 0.078(5) 0.048(4) 0.001(4) 0.004(3) 0.017(4)
C26 0.072(7) 0.039(5) 0.072(6) 0.0000 0.005(5) 0.0000
C28 0.187(19) 0.050(7) 0.090(10) 0.0000 0.066(12) 0.0000
C24 0.050(7) 0.047(7) 0.036(6) -0.002(5) 0.004(6) -0.008(6)
N1 0.066(8) 0.085(9) 0.048(6) 0.010(6) 0.003(6) -0.013(7)

loop_
_atom_type_symbol
_atom_type_scat_dispersion_real
_atom_type_scat_dispersion_imag
_atom_type_scat_Cromer_Mann_a1
_atom_type_scat_Cromer_Mann_b1
_atom_type_scat_Cromer_Mann_a2
_atom_type_scat_Cromer_Mann_b2
_atom_type_scat_Cromer_Mann_a3
_atom_type_scat_Cromer_Mann_b3
_atom_type_scat_Cromer_Mann_a4
_atom_type_scat_Cromer_Mann_b4
_atom_type_scat_Cromer_Mann_c
_atom_type_scat_source
C 0.0033 0.0016 2.3100 20.8439 1.0200 10.2075 1.5886 0.5687 0.8650 51.6512 0.2156 'International Tables Vol C 4.2.6.8 and 6.1.1.4'
N 0.0061 0.0033 12.2126 0.0057 3.1322 9.8933 2.0125 28.9975 1.1663 0.5826 -11.5290 'International Tables Vol C 4.2.6.8 and 6.1.1.4'
O 0.0106 0.0060 3.0485 13.2771 2.2868 5.7011 1.5463 0.3239 0.8670 32.9089 0.2508 'International Tables Vol C 4.2.6.8 and 6.1.1.4'
S 0.1246 0.1234 6.9053 1.4679 5.2034 22.2151 1.4379 0.2536 1.5863 56.1720 0.8669 'International Tables Vol C 4.2.6.8 and 6.1.1.4'
Rh -1.1178 0.9187 19.2957 0.7515 14.3501 8.2176 4.7343 25.8749 1.2892 98.6062 5.3280 'International Tables Vol C 4.2.6.8 and 6.1.1.4'
H 0.0000 0.0000 0.4930 10.5109 0.3229 26.1257 0.1402 3.1424 0.0408 57.7998 0.0030 'International Tables Vol C 4.2.6.8 and 6.1.1.4'

loop_
_geom_angle_atom_site_label_1
_geom_angle_site_symmetry_1
_geom_angle_atom_site_label_2
_geom_angle_atom_site_label_3
_geom_angle_site_symmetry_3
_geom_angle
_geom_angle_publ_flag
O5 4_656 Rh1 O5 . 84.8(2) yes
O5 . Rh1 O3 . 83.65(14) yes
O5 4_656 Rh1 O3 . 93.26(15) yes
O5 4_656 Rh1 O2 4_656 177.19(15) yes
O5 . Rh1 O2 . 177.19(15) yes
O5 4_656 Rh1 O2 . 96.03(15) yes
O3 4_656 Rh1 O5 4_656 83.65(14) yes
O3 4_656 Rh1 O5 . 93.26(15) yes
O3 4_656 Rh1 O3 . 175.8(2) yes
O3 4_656 Rh1 O2 . 89.50(15) yes
O3 4_656 Rh1 O2 4_656 93.61(15) yes
O3 . Rh1 O2 . 93.61(15) yes
O2 4_656 Rh1 O5 . 96.03(15) yes
O2 4_656 Rh1 O3 . 89.51(15) yes
O2 4_656 Rh1 O2 . 83.3(2) yes
Rh1 . O5 C23 . 110.5(3) yes
O5 . C23 O6 . 123.7(5) yes
O5 . C23 C22 . 117.3(5) yes
O6 . C23 C22 . 118.9(5) yes
C23 . C22 O3 . 116.2(5) yes
C23 . C22 O4 . 119.6(5) yes
O3 . C22 O4 . 124.2(5) yes
C22 . O3 Rh1 . 111.5(3) yes
Rh1 . O2 C21 . 112.7(3) yes
O2 . C21 O1 . 124.4(5) yes
C21 4_656 C21 O2 . 115.6(3) yes
C21 4_656 C21 O1 . 119.9(3) yes
C14 . S12 C15 . 95.5(3) yes
S12 . C14 S10 . 118.6(3) yes
S12 . C14 C13 . 116.4(4) yes
S10 . C14 C13 . 124.9(4) yes
C14 . S10 C12 . 97.4(3) yes
S10 . C12 C11 . 113.6(6) yes
S10 . C12 H12a . 107.7 no
S10 . C12 H12b . 108.6 no
C11 . C12 H12a . 108.6 no
C11 . C12 H12b . 107.8 no
H12a . C12 H12b . 110.5 no
C12 . C11 S9 . 116.8(5) yes
C12 . C11 H11a . 107.1 no
C12 . C11 H11b . 108.2 no
S9 . C11 H11a . 107.0 no
S9 . C11 H11b . 107.7 no
H11a . C11 H11b . 109.8 no
C11 . S9 C13 . 103.7(3) yes
C14 . C13 S11 . 117.0(4) yes
S9 . C13 C14 . 129.0(4) yes
S9 . C13 S11 . 114.0(3) yes
C13 . S11 C15 . 95.3(3) yes
S12 . C15 C16 . 123.3(4) yes
S11 . C15 S12 . 115.7(3) yes
S11 . C15 C16 . 121.0(4) yes
C15 . C16 S13 . 120.6(4) yes
C15 . C16 S14 . 123.9(4) yes
S13 . C16 S14 . 115.5(3) yes
C16 . S13 C17 . 95.9(3) yes
S13 . C17 S15 . 115.1(3) yes
S13 . C17 C18 . 116.5(4) yes
S15 . C17 C18 . 128.4(4) yes
C17 . S15 C19 . 102.2(3) yes
S15 . C19 C20 . 115.7(5) yes
S15 . C19 H19a . 107.1 no
S15 . C19 H19b . 107.7 no
C20 . C19 H19a . 109.0 no
C20 . C19 H19b . 107.3 no
H19a . C19 H19b . 110.1 no
C19 . C20 S16 . 116.5(5) yes
C19 . C20 H20a . 107.6 no
C19 . C20 H20b . 108.7 no
S16 . C20 H20a . 108.5 no
S16 . C20 H20b . 105.5 no
H20a . C20 H20b . 110.0 no
C20 . S16 C18 . 100.1(3) yes
C17 . C18 S14 . 116.6(4) yes
S16 . C18 C17 . 128.7(5) yes
S16 . C18 S14 . 114.7(3) yes
C18 . S14 C16 . 95.5(3) yes
C7 . S7 C9 . 100.4(3) yes
S7 . C7 S5 . 113.6(3) yes
S7 . C7 C8 . 128.1(4) yes
S5 . C7 C8 . 118.2(4) yes
C7 . S5 C6 . 94.3(3) yes
S5 . C6 S6 . 115.1(3) yes
S5 . C6 C5 . 120.9(4) yes
S6 . C6 C5 . 124.0(4) yes
C6 . S6 C8 . 94.4(3) yes
C7 . C8 S8 . 129.5(4) yes
S6 . C8 C7 . 116.4(4) yes
S6 . C8 S8 . 114.1(3) yes
C8 . S8 C10 . 99.9(3) yes
S8 . C10 C9 . 115.9(5) yes
S8 . C10 H10a . 106.0 no
S8 . C10 H10b . 108.8 no
C9 . C10 H10a . 107.3 no
C9 . C10 H10b . 108.5 no
H10a . C10 H10b . 110.2 no
S7 . C9 H9a . 107.6 no
S7 . C9 H9b . 107.0 no
C10 . C9 S7 . 115.2(5) yes
C10 . C9 H9a . 107.9 no
C10 . C9 H9b . 108.7 no
H9a . C9 H9b . 110.4 no
C6 . C5 S4 . 123.5(4) yes
C6 . C5 S3 . 121.8(4) yes
S4 . C5 S3 . 114.6(3) yes
C5 . S4 C4 . 94.4(3) yes
S4 . C4 S2 . 118.2(3) yes
S4 . C4 C3 . 117.5(4) yes
S2 . C4 C3 . 124.0(4) yes
C4 . S2 C2 . 96.6(3) yes
S2 . C2 C1 . 116.6(5) yes
S2 . C2 H2a . 106.1 no
S2 . C2 H2b . 108.0 no
C1 . C2 H2a . 107.5 no
C1 . C2 H2b . 108.0 no
H2a . C2 H2b . 110.5 no
C2 . C1 S1 . 117.1(5) yes
C2 . C1 H1a . 106.3 no
C2 . C1 H1b . 108.7 no
S1 . C1 H1a . 106.4 no
S1 . C1 H1b . 108.1 no
H1a . C1 H1b . 110.3 no
C1 . S1 C3 . 105.5(3) yes
C4 . C3 S3 . 117.5(4) yes
S1 . C3 C4 . 127.2(4) yes
S1 . C3 S3 . 115.3(3) yes
C3 . S3 C5 . 94.4(3) yes
H2c 4_556 N2 H2c . 109.5(18) no
H2c . N2 H2d . 109.6(11) no
H2c 4_556 N2 H2d 4_556 109.6(11) no
H2c 4_556 N2 H2d . 109.5(11) no
H2d 4_556 N2 H2c . 109.5(11) no
H2d 4_556 N2 H2d . 109.0(18) no
C25 . C27 C28 . 119.2(10) yes
C25 . C27 H27 . 120.0 no
C28 . C27 H27 . 120.8 no
C27 . C25 C26 . 119.9(8) yes
C27 . C25 C24 . 113.9(9) yes
C26 . C25 C24 . 126.1(9) yes
C25 4_756 C26 C25 . 118.9(10) yes
C25 4_756 C26 H26 . 120.5 no
C25 . C26 H26 . 120.5 no
C27 . C28 C27 4_756 122.9(13) yes
C27 4_756 C28 H28 . 118.6 no
C27 . C28 H28 . 118.6 no
C25 . C24 N1 . 178.8(12) yes

loop_
_geom_bond_atom_site_label_1
_geom_bond_atom_site_label_2
_geom_bond_site_symmetry_2
_geom_bond_distance
_geom_bond_publ_flag
Rh1 O5 . 2.023(4) yes
Rh1 O5 4_656 2.023(4) yes
Rh1 O3 4_656 2.024(4) yes
Rh1 O3 . 2.024(4) yes
Rh1 O2 . 2.018(4) yes
Rh1 O2 4_656 2.018(4) yes
O5 C23 . 1.278(6) yes
C23 O6 . 1.220(7) yes
C23 C22 . 1.548(7) yes
C22 O3 . 1.274(6) yes
C22 O4 . 1.216(7) yes
O2 C21 . 1.278(6) yes
C21 C21 4_656 1.575(11) yes
C21 O1 . 1.213(7) yes
S12 C14 . 1.747(5) yes
S12 C15 . 1.716(5) yes
C14 S10 . 1.748(5) yes
C14 C13 . 1.349(7) yes
S10 C12 . 1.795(7) yes
C12 C11 . 1.488(11) yes
C12 H12a . 0.973 no
C12 H12b . 0.974 no
C11 S9 . 1.789(8) yes
C11 H11a . 0.964 no
C11 H11b . 0.967 no
S9 C13 . 1.734(5) yes
C13 S11 . 1.736(5) yes
S11 C15 . 1.729(5) yes
C15 C16 . 1.389(7) yes
C16 S13 . 1.720(5) yes
C16 S14 . 1.718(5) yes
S13 C17 . 1.734(5) yes
C17 S15 . 1.740(5) yes
C17 C18 . 1.353(8) yes
S15 C19 . 1.788(7) yes
C19 C20 . 1.459(10) yes
C19 H19a . 0.970 no
C19 H19b . 0.972 no
C20 S16 . 1.817(8) yes
C20 H20a . 0.972 no
C20 H20b . 0.967 no
S16 C18 . 1.747(6) yes
C18 S14 . 1.747(6) yes
S7 C7 . 1.756(5) yes
S7 C9 . 1.782(7) yes
C7 S5 . 1.752(5) yes
C7 C8 . 1.336(8) yes
S5 C6 . 1.751(6) yes
C6 S6 . 1.748(6) yes
C6 C5 . 1.347(8) yes
S6 C8 . 1.769(5) yes
C8 S8 . 1.748(5) yes
S8 C10 . 1.792(7) yes
C10 C9 . 1.476(10) yes
C10 H10a . 0.967 no
C10 H10b . 0.973 no
C9 H9a . 0.967 no
C9 H9b . 0.959 no
C5 S4 . 1.760(6) yes
C5 S3 . 1.759(6) yes
S4 C4 . 1.760(5) yes
C4 S2 . 1.734(5) yes
C4 C3 . 1.335(7) yes
S2 C2 . 1.831(8) yes
C2 C1 . 1.460(11) yes
C2 H2a . 0.961 no
C2 H2b . 0.975 no
C1 S1 . 1.787(7) yes
C1 H1a . 0.978 no
C1 H1b . 0.968 no
S1 C3 . 1.737(5) yes
C3 S3 . 1.762(5) yes
N2 H2c 4_556 0.892(14) no
N2 H2c . 0.892(14) no
N2 H2d . 0.891(14) no
N2 H2d 4_556 0.891(14) no
C27 C25 . 1.371(11) yes
C27 C28 . 1.337(11) yes
C27 H27 . 0.950 no
C25 C26 . 1.381(8) yes
C25 C24 . 1.289(14) yes
C26 H26 . 0.950 no
C28 H28 . 0.950 no
C24 N1 . 1.146(15) yes

loop_
_geom_hbond_atom_site_label_D
_geom_hbond_atom_site_label_H
_geom_hbond_atom_site_label_A
_geom_hbond_site_symmetry_A
_geom_hbond_angle_DHA
_geom_hbond_distance_DH
_geom_hbond_distance_HA
_geom_hbond_distance_DA
_geom_hbond_publ_flag
C10 H10a O4 7_466 126.2(2) 0.967 2.512 3.180(9) yes
N2 H2c O1 8_555 138(2) 0.892 2.210 2.932(9) yes
N2 H2d O6 1_455 136(4) 0.891 2.229 2.936(9) yes
N2 H2d O4 1_455 147(4) 0.891 2.171 2.957(9) yes
C2 H2a O1 . 161.1(2) 0.961 2.539 3.461(9) yes
